data_4121675
loop_
_publ_author_name
'Kim, Hyunwoo'
'Shin, Kwangmin'
'Chang, Sukbok'

_publ_section_title
;
 Iridium-catalyzed C-h amination with anilines at room temperature:
 compatibility of iridacycles with external oxidants.
;
_journal_issue 16
_journal_name_full 'Journal of the American Chemical Society'
_journal_page_first 5904
_journal_page_last 5907
_journal_paper_doi 10.1021/ja502270y
_journal_volume 136
_journal_year 2014
_chemical_formula_moiety 'C29 H36 F3 Ir N2 O2, C2 F6 N O4 S2'
_chemical_formula_sum 'C31 H36 F9 Ir N3 O6 S2'
_chemical_formula_weight 974.96
_chemical_name_systematic
; 
 ? 
;
_space_group_IT_number 14
_symmetry_cell_setting monoclinic
_symmetry_space_group_name_Hall '-P 2ybc'
_symmetry_space_group_name_H-M 'P 1 21/c 1'
_atom_sites_solution_hydrogens geom
_atom_sites_solution_primary direct
_atom_sites_solution_secondary difmap
_audit_creation_method SHELXL-97
_cell_angle_alpha 90.00
_cell_angle_beta 95.026(2)
_cell_angle_gamma 90.00
_cell_formula_units_Z 8
_cell_length_a 24.2555(18)
_cell_length_b 12.5562(9)
_cell_length_c 24.1978(18)
_cell_measurement_reflns_used 154801
_cell_measurement_temperature 120(2)
_cell_measurement_theta_max 32.06
_cell_measurement_theta_min 2.34
_cell_volume 7341.3(9)
_computing_cell_refinement 'Bruker SMART'
_computing_data_collection 'Bruker SMART'
_computing_data_reduction 'Bruker SAINT'
_computing_molecular_graphics 'Bruker SHELXTL'
_computing_publication_material 'Bruker SHELXTL'
_computing_structure_refinement 'SHELXL-97 (Sheldrick, 1997)'
_computing_structure_solution 'SHELXS-97 (Sheldrick, 1990)'
_diffrn_ambient_temperature 120(2)
_diffrn_measured_fraction_theta_full 0.998
_diffrn_measured_fraction_theta_max 0.880
_diffrn_measurement_device_type 'CCD area detector'
_diffrn_measurement_method 'phi and omega scans'
_diffrn_radiation_monochromator graphite
_diffrn_radiation_source 'fine-focus sealed tube'
_diffrn_radiation_type MoK\a
_diffrn_radiation_wavelength 0.71073
_diffrn_reflns_av_R_equivalents 0.0353
_diffrn_reflns_av_sigmaI/netI 0.0310
_diffrn_reflns_limit_h_max 35
_diffrn_reflns_limit_h_min -35
_diffrn_reflns_limit_k_max 18
_diffrn_reflns_limit_k_min -17
_diffrn_reflns_limit_l_max 35
_diffrn_reflns_limit_l_min -33
_diffrn_reflns_number 145801
_diffrn_reflns_theta_full 25.00
_diffrn_reflns_theta_max 32.06
_diffrn_reflns_theta_min 2.34
_exptl_absorpt_coefficient_mu 3.842
_exptl_absorpt_correction_T_max 0.5137
_exptl_absorpt_correction_T_min 0.3086
_exptl_absorpt_correction_type multi-scan
_exptl_absorpt_process_details SADABS
_exptl_crystal_colour orange
_exptl_crystal_density_diffrn 1.764
_exptl_crystal_density_meas ?
_exptl_crystal_density_method 'not measured'
_exptl_crystal_description platy
_exptl_crystal_F_000 3856
_exptl_crystal_size_max 0.40
_exptl_crystal_size_mid 0.30
_exptl_crystal_size_min 0.20
_refine_diff_density_max 2.600
_refine_diff_density_min -2.534
_refine_diff_density_rms 0.222
_refine_ls_extinction_method none
_refine_ls_goodness_of_fit_ref 1.125
_refine_ls_hydrogen_treatment constr
_refine_ls_matrix_type full
_refine_ls_number_parameters 937
_refine_ls_number_reflns 22556
_refine_ls_number_restraints 0
_refine_ls_restrained_S_all 1.125
_refine_ls_R_factor_all 0.0586
_refine_ls_R_factor_gt 0.0406
_refine_ls_shift/su_max 0.011
_refine_ls_shift/su_mean 0.000
_refine_ls_structure_factor_coef Fsqd
_refine_ls_weighting_details 'calc w=1/[\s^2^(Fo^2^)+(0.0386P)^2^+29.0576P] where P=(Fo^2^+2Fc^2^)/3'
_refine_ls_weighting_scheme calc
_refine_ls_wR_factor_gt 0.0937
_refine_ls_wR_factor_ref 0.1069
_reflns_number_gt 18224
_reflns_number_total 22556
_reflns_threshold_expression >2sigma(I)
_cod_data_source_file ja502270y_si_003.cif
_cod_data_source_block n0076b-2
_cod_depositor_comments
;
The following automatic conversions were performed:

'_symmetry_cell_setting' value 'Monoclinic' changed to 'monoclinic'
according to
/usr/data/users/saulius/crontab/automatic-downloads/rss-feeds/ACS/lib/dictionaries/cif_core.dic
dictionary named 'cif_core.dic' version 2.4.2 from 2011-04-26.

Automatic conversion script
Id: cif_fix_values 2281 2013-09-26 08:29:07Z andrius 

 Adding full bibliography for 4121675.cif.

The following automatic conversions were performed:

'_exptl_crystal_density_meas' value 'not measured' was changed to '?'
- the value is perceived as not measured.

Automatic conversion script
Id: cif_fix_values 3008 2015-01-20 13:52:24Z robertas 
;
_cod_original_sg_symbol_H-M P2(1)/c
_cod_database_code 4121675

loop_
_symmetry_equiv_pos_as_xyz
'x, y, z'
'-x, y+1/2, -z+1/2'
'-x, -y, -z'
'x, -y-1/2, z-1/2'

loop_
_atom_site_label
_atom_site_type_symbol
_atom_site_fract_x
_atom_site_fract_y
_atom_site_fract_z
_atom_site_U_iso_or_equiv
_atom_site_adp_type
_atom_site_occupancy
_atom_site_symmetry_multiplicity
_atom_site_calc_flag
_atom_site_refinement_flags
Ir1 Ir 0.591610(6) 0.592506(11) 0.361392(5) 0.01646(4) Uani 1 1 d .
Ir2 Ir 0.903582(5) 0.604164(11) 0.133621(5) 0.01665(4) Uani 1 1 d .
S1 S 0.63011(4) 0.14997(9) 0.53372(5) 0.0279(2) Uani 1 1 d .
S2 S 0.53308(4) 0.24602(7) 0.48922(4) 0.02095(18) Uani 1 1 d .
O3 O 0.87333(11) 0.4465(2) 0.14073(11) 0.0207(5) Uani 1 1 d .
O1 O 0.62029(11) 0.4324(2) 0.35556(11) 0.0207(5) Uani 1 1 d .
F7 F 0.69135(12) 0.0581(3) 0.61250(13) 0.0443(7) Uani 1 1 d .
O7 O 0.56461(13) 0.2973(2) 0.44940(13) 0.0297(6) Uani 1 1 d .
N1 N 0.53375(12) 0.5183(2) 0.41224(12) 0.0174(6) Uani 1 1 d .
H1A H 0.5501 0.4578 0.4276 0.021 Uiso 1 1 calc R
H1B H 0.5282 0.5639 0.4410 0.021 Uiso 1 1 calc R
N3 N 0.96443(12) 0.5262(3) 0.08707(12) 0.0177(6) Uani 1 1 d .
H3A H 0.9489 0.4646 0.0722 0.021 Uiso 1 1 calc R
H3B H 0.9714 0.5698 0.0579 0.021 Uiso 1 1 calc R
O8 O 0.48982(12) 0.3057(3) 0.51126(13) 0.0316(7) Uani 1 1 d .
F8 F 0.63498(14) 0.1720(3) 0.64192(13) 0.0523(8) Uani 1 1 d .
C11 C 0.65684(15) 0.4048(3) 0.39381(16) 0.0186(7) Uani 1 1 d .
C13 C 0.64357(15) 0.5791(3) 0.43193(15) 0.0177(7) Uani 1 1 d .
O2 O 0.70671(14) 0.7096(3) 0.55920(14) 0.0402(9) Uani 1 1 d .
C40 C 0.83707(15) 0.4181(3) 0.10197(16) 0.0196(7) Uani 1 1 d .
C12 C 0.67167(15) 0.4813(3) 0.43861(15) 0.0180(7) Uani 1 1 d .
O6 O 0.63639(15) 0.0606(3) 0.49843(15) 0.0435(9) Uani 1 1 d .
C53 C 1.01909(17) 0.4203(3) 0.15728(17) 0.0268(8) Uani 1 1 d .
H53A H 0.9864 0.3841 0.1653 0.032 Uiso 1 1 calc R
N5 N 0.56812(14) 0.1871(3) 0.53696(14) 0.0268(7) Uani 1 1 d .
N4 N 0.81152(14) 0.3250(3) 0.10404(14) 0.0243(7) Uani 1 1 d .
C46 C 0.85530(15) 0.5873(3) 0.06066(15) 0.0177(7) Uani 1 1 d .
C52 C 1.01658(15) 0.4991(3) 0.11641(15) 0.0197(7) Uani 1 1 d .
C23 C 0.48023(15) 0.4889(3) 0.38580(15) 0.0189(7) Uani 1 1 d .
C54 C 1.06879(18) 0.3952(4) 0.18581(19) 0.0322(10) Uani 1 1 d .
H54A H 1.0706 0.3418 0.2137 0.039 Uiso 1 1 calc R
O5 O 0.66921(15) 0.2345(3) 0.53223(19) 0.0530(11) Uani 1 1 d .
C59 C 0.64047(19) 0.0973(4) 0.60438(19) 0.0313(9) Uani 1 1 d .
C45 C 0.84857(15) 0.6608(3) 0.01688(16) 0.0212(7) Uani 1 1 d .
H45A H 0.8697 0.7245 0.0185 0.025 Uiso 1 1 calc R
C15 C 0.69340(17) 0.6384(3) 0.51750(17) 0.0248(8) Uani 1 1 d .
C14 C 0.65394(16) 0.6559(3) 0.47344(16) 0.0217(7) Uani 1 1 d .
H14A H 0.6337 0.7207 0.4714 0.026 Uiso 1 1 calc R
C41 C 0.82530(15) 0.4915(3) 0.05526(15) 0.0184(7) Uani 1 1 d .
C60 C 0.49418(18) 0.1415(3) 0.44995(17) 0.0258(8) Uani 1 1 d .
C55 C 1.11634(18) 0.4482(4) 0.1736(2) 0.0355(10) Uani 1 1 d .
C44 C 0.81128(18) 0.6409(3) -0.02867(17) 0.0270(8) Uani 1 1 d .
C34 C 0.8794(2) 0.7654(4) 0.1515(2) 0.0390(11) Uani 1 1 d .
C5 C 0.56243(19) 0.6319(4) 0.27338(17) 0.0289(9) Uani 1 1 d .
C1 C 0.62080(19) 0.6439(4) 0.28476(18) 0.0307(9) Uani 1 1 d .
C3 C 0.5772(2) 0.7572(3) 0.34276(17) 0.0328(10) Uani 1 1 d .
C30 C 0.9368(2) 0.7570(3) 0.15993(18) 0.0319(10) Uani 1 1 d .
C4 C 0.53642(19) 0.7000(4) 0.30807(18) 0.0323(9) Uani 1 1 d .
C31 C 0.9509(2) 0.6846(4) 0.2055(2) 0.0425(13) Uani 1 1 d .
C32 C 0.8982(3) 0.6445(4) 0.22145(19) 0.0464(14) Uani 1 1 d .
C9 C 0.4749(2) 0.7151(5) 0.3094(3) 0.0566(16) Uani 1 1 d .
H9A H 0.4616 0.7668 0.2809 0.085 Uiso 1 1 calc R
H9B H 0.4670 0.7415 0.3460 0.085 Uiso 1 1 calc R
H9C H 0.4560 0.6469 0.3021 0.085 Uiso 1 1 calc R
C33 C 0.8550(2) 0.6939(4) 0.1856(2) 0.0395(11) Uani 1 1 d .
C2 C 0.6314(2) 0.7254(4) 0.32606(19) 0.0398(12) Uani 1 1 d .
C10 C 0.5340(3) 0.5604(5) 0.2290(2) 0.0553(16) Uani 1 1 d .
H10A H 0.5260 0.6013 0.1947 0.083 Uiso 1 1 calc R
H10B H 0.4994 0.5332 0.2416 0.083 Uiso 1 1 calc R
H10C H 0.5584 0.5006 0.2219 0.083 Uiso 1 1 calc R
C8 C 0.5656(4) 0.8490(4) 0.3802(2) 0.069(2) Uani 1 1 d .
H8A H 0.5605 0.9143 0.3582 0.103 Uiso 1 1 calc R
H8B H 0.5968 0.8581 0.4083 0.103 Uiso 1 1 calc R
H8C H 0.5319 0.8343 0.3985 0.103 Uiso 1 1 calc R
C6 C 0.6631(3) 0.5838(5) 0.2554(3) 0.0594(18) Uani 1 1 d .
H6A H 0.6700 0.6214 0.2212 0.089 Uiso 1 1 calc R
H6B H 0.6492 0.5121 0.2462 0.089 Uiso 1 1 calc R
H6C H 0.6976 0.5787 0.2795 0.089 Uiso 1 1 calc R
C18 C 0.6798(3) 0.8104(4) 0.5560(3) 0.0555(17) Uani 1 1 d .
H18A H 0.6928 0.8535 0.5883 0.083 Uiso 1 1 calc R
H18B H 0.6397 0.8001 0.5553 0.083 Uiso 1 1 calc R
H18C H 0.6884 0.8471 0.5220 0.083 Uiso 1 1 calc R
C7 C 0.6864(3) 0.7688(6) 0.3478(3) 0.084(3) Uani 1 1 d .
H7A H 0.6959 0.8296 0.3251 0.126 Uiso 1 1 calc R
H7B H 0.7146 0.7133 0.3462 0.126 Uiso 1 1 calc R
H7C H 0.6847 0.7919 0.3863 0.126 Uiso 1 1 calc R
C36 C 1.0074(3) 0.6620(7) 0.2328(4) 0.116(4) Uani 1 1 d .
H36A H 1.0161 0.7130 0.2629 0.175 Uiso 1 1 calc R
H36B H 1.0347 0.6687 0.2054 0.175 Uiso 1 1 calc R
H36C H 1.0085 0.5895 0.2478 0.175 Uiso 1 1 calc R
C39 C 0.8483(4) 0.8445(5) 0.1124(3) 0.081(3) Uani 1 1 d .
H39A H 0.8430 0.9113 0.1322 0.121 Uiso 1 1 calc R
H39B H 0.8122 0.8148 0.0991 0.121 Uiso 1 1 calc R
H39C H 0.8698 0.8584 0.0807 0.121 Uiso 1 1 calc R
C35 C 0.9781(4) 0.8252(5) 0.1329(3) 0.082(3) Uani 1 1 d .
H35A H 0.9850 0.8907 0.1544 0.122 Uiso 1 1 calc R
H35B H 0.9633 0.8434 0.0951 0.122 Uiso 1 1 calc R
H35C H 1.0129 0.7858 0.1315 0.122 Uiso 1 1 calc R
C38 C 0.7937(2) 0.6763(7) 0.1888(4) 0.091(3) Uani 1 1 d .
H38A H 0.7798 0.7267 0.2153 0.136 Uiso 1 1 calc R
H38B H 0.7873 0.6033 0.2010 0.136 Uiso 1 1 calc R
H38C H 0.7741 0.6877 0.1521 0.136 Uiso 1 1 calc R
C37 C 0.8909(5) 0.5662(6) 0.2663(2) 0.117(4) Uani 1 1 d .
H37A H 0.8894 0.6038 0.3016 0.176 Uiso 1 1 calc R
H37B H 0.9222 0.5165 0.2692 0.176 Uiso 1 1 calc R
H37C H 0.8564 0.5266 0.2576 0.176 Uiso 1 1 calc R
F10 F 0.46093(12) 0.0914(2) 0.48140(12) 0.0357(6) Uani 1 1 d .
F12 F 0.52770(13) 0.0711(2) 0.42957(12) 0.0386(6) Uani 1 1 d .
F11 F 0.46354(13) 0.1858(2) 0.40751(11) 0.0412(7) Uani 1 1 d .
O4 O 0.80089(15) 0.7082(3) -0.07261(14) 0.0404(9) Uani 1 1 d .
F9 F 0.60508(13) 0.0198(3) 0.61269(13) 0.0492(8) Uani 1 1 d .
N2 N 0.68049(15) 0.3098(3) 0.39343(14) 0.0256(7) Uani 1 1 d .
C24 C 0.47718(17) 0.4173(3) 0.34237(17) 0.0237(8) Uani 1 1 d .
H24A H 0.5099 0.3853 0.3312 0.028 Uiso 1 1 calc R
C26 C 0.37854(17) 0.4378(3) 0.33240(17) 0.0259(8) Uani 1 1 d .
C17 C 0.71134(16) 0.4636(3) 0.48363(16) 0.0232(8) Uani 1 1 d .
H17A H 0.7305 0.3975 0.4870 0.028 Uiso 1 1 calc R
C42 C 0.78783(17) 0.4716(3) 0.00903(17) 0.0249(8) Uani 1 1 d .
H42A H 0.7676 0.4067 0.0063 0.030 Uiso 1 1 calc R
C43 C 0.78038(18) 0.5467(3) -0.03256(18) 0.0295(9) Uani 1 1 d .
H43A H 0.7544 0.5346 -0.0637 0.035 Uiso 1 1 calc R
C16 C 0.72245(17) 0.5417(3) 0.52276(18) 0.0276(9) Uani 1 1 d .
H16A H 0.7495 0.5304 0.5530 0.033 Uiso 1 1 calc R
C28 C 0.43238(17) 0.5313(4) 0.40419(18) 0.0294(9) Uani 1 1 d .
H28A H 0.4346 0.5774 0.4355 0.035 Uiso 1 1 calc R
C48 C 0.81653(17) 0.2462(3) 0.15019(17) 0.0267(8) Uani 1 1 d .
C25 C 0.42591(18) 0.3920(3) 0.31506(18) 0.0278(9) Uani 1 1 d .
H25A H 0.4235 0.3436 0.2848 0.033 Uiso 1 1 calc R
F6 F 1.16884(16) 0.4363(4) 0.25980(16) 0.0792(13) Uani 1 1 d .
C19 C 0.67353(18) 0.2270(3) 0.34916(17) 0.0267(8) Uani 1 1 d .
F5 F 1.18024(17) 0.3135(4) 0.2038(2) 0.0897(16) Uani 1 1 d .
C57 C 1.06447(18) 0.5510(4) 0.1045(2) 0.0369(11) Uani 1 1 d .
H57A H 1.0630 0.6039 0.0763 0.044 Uiso 1 1 calc R
C27 C 0.38137(17) 0.5067(4) 0.3770(2) 0.0324(10) Uani 1 1 d .
H27A H 0.3485 0.5370 0.3890 0.039 Uiso 1 1 calc R
F4 F 1.21341(14) 0.4603(5) 0.1856(2) 0.104(2) Uani 1 1 d .
C51 C 0.8749(2) 0.2028(5) 0.1593(2) 0.0488(14) Uani 1 1 d .
H51A H 0.8853 0.1704 0.1248 0.073 Uiso 1 1 calc R
H51B H 0.8766 0.1490 0.1887 0.073 Uiso 1 1 calc R
H51C H 0.9005 0.2610 0.1701 0.073 Uiso 1 1 calc R
C21 C 0.6142(2) 0.1886(4) 0.3415(2) 0.0448(12) Uani 1 1 d .
H21A H 0.5902 0.2469 0.3271 0.067 Uiso 1 1 calc R
H21B H 0.6025 0.1648 0.3773 0.067 Uiso 1 1 calc R
H21C H 0.6114 0.1291 0.3152 0.067 Uiso 1 1 calc R
C58 C 1.1702(2) 0.4214(6) 0.2059(3) 0.0580(18) Uani 1 1 d .
C56 C 1.11465(18) 0.5259(5) 0.1336(2) 0.0420(13) Uani 1 1 d .
H56A H 1.1475 0.5622 0.1259 0.050 Uiso 1 1 calc R
C47 C 0.8277(3) 0.8089(4) -0.0701(2) 0.0515(15) Uani 1 1 d .
H47A H 0.8165 0.8494 -0.1038 0.077 Uiso 1 1 calc R
H47B H 0.8679 0.7984 -0.0671 0.077 Uiso 1 1 calc R
H47C H 0.8173 0.8482 -0.0376 0.077 Uiso 1 1 calc R
C22 C 0.7092(3) 0.1344(5) 0.3713(3) 0.0621(19) Uani 1 1 d .
H22A H 0.7479 0.1572 0.3767 0.093 Uiso 1 1 calc R
H22B H 0.7057 0.0754 0.3448 0.093 Uiso 1 1 calc R
H22C H 0.6969 0.1109 0.4069 0.093 Uiso 1 1 calc R
C50 C 0.7993(3) 0.2974(5) 0.2023(3) 0.0646(19) Uani 1 1 d .
H50A H 0.8253 0.3545 0.2140 0.097 Uiso 1 1 calc R
H50B H 0.7994 0.2438 0.2318 0.097 Uiso 1 1 calc R
H50C H 0.7620 0.3272 0.1952 0.097 Uiso 1 1 calc R
C20 C 0.6915(3) 0.2718(5) 0.2959(2) 0.0638(19) Uani 1 1 d .
H20A H 0.6670 0.3306 0.2833 0.096 Uiso 1 1 calc R
H20B H 0.6897 0.2159 0.2675 0.096 Uiso 1 1 calc R
H20C H 0.7296 0.2980 0.3021 0.096 Uiso 1 1 calc R
S3 S 0.03652(4) 0.75139(7) -0.01638(4) 0.02120(18) Uani 1 1 d .
F2 F 0.28087(12) 0.4372(3) 0.32958(17) 0.0644(11) Uani 1 1 d .
O9 O -0.00821(13) 0.6936(3) 0.00448(13) 0.0334(7) Uani 1 1 d .
F1 F 0.31779(13) 0.3157(3) 0.28644(17) 0.0650(11) Uani 1 1 d .
N6 N 0.07117(14) 0.8071(3) 0.03252(14) 0.0273(7) Uani 1 1 d .
C29 C 0.3239(2) 0.4156(4) 0.3008(2) 0.0405(12) Uani 1 1 d .
F3 F 0.3182(2) 0.4681(5) 0.2539(2) 0.119(2) Uani 1 1 d .
C49 C 0.7774(3) 0.1565(5) 0.1313(3) 0.070(2) Uani 1 1 d .
H49A H 0.7897 0.1238 0.0978 0.106 Uiso 1 1 calc R
H49B H 0.7400 0.1850 0.1233 0.106 Uiso 1 1 calc R
H49C H 0.7773 0.1029 0.1607 0.106 Uiso 1 1 calc R
S4 S 0.13373(4) 0.84412(9) 0.03134(5) 0.0311(2) Uani 1 1 d .
O10 O 0.06794(13) 0.6994(2) -0.05575(13) 0.0290(6) Uani 1 1 d .
F13 F -0.02881(14) 0.8201(2) -0.09961(12) 0.0474(8) Uani 1 1 d .
F15 F -0.03361(13) 0.9097(2) -0.02448(14) 0.0445(7) Uani 1 1 d .
F14 F 0.03608(14) 0.9300(2) -0.07236(14) 0.0469(8) Uani 1 1 d .
F16 F 0.10717(14) 0.9697(3) 0.11094(14) 0.0549(9) Uani 1 1 d .
F17 F 0.13452(16) 0.8156(3) 0.13857(14) 0.0624(10) Uani 1 1 d .
O11 O 0.14107(17) 0.9360(4) -0.00195(16) 0.0542(11) Uani 1 1 d .
C61 C 0.00062(19) 0.8601(3) -0.05531(19) 0.0309(9) Uani 1 1 d .
C62 C 0.1422(2) 0.8921(4) 0.1027(2) 0.0342(10) Uani 1 1 d .
O12 O 0.17287(16) 0.7601(4) 0.0292(2) 0.0673(14) Uani 1 1 d .
F18 F 0.19330(13) 0.9298(3) 0.11309(14) 0.0494(8) Uani 1 1 d .

loop_
_atom_site_aniso_label
_atom_site_aniso_U_11
_atom_site_aniso_U_22
_atom_site_aniso_U_33
_atom_site_aniso_U_23
_atom_site_aniso_U_13
_atom_site_aniso_U_12
Ir1 0.01652(7) 0.01661(7) 0.01638(7) 0.00302(5) 0.00211(5) 0.00201(5)
Ir2 0.01514(7) 0.01808(7) 0.01677(7) -0.00316(5) 0.00164(5) -0.00294(5)
S1 0.0212(5) 0.0303(5) 0.0327(5) 0.0063(4) 0.0053(4) -0.0003(4)
S2 0.0240(4) 0.0153(4) 0.0236(4) -0.0026(3) 0.0025(3) 0.0008(3)
O3 0.0227(13) 0.0208(13) 0.0188(12) 0.0008(10) 0.0013(10) -0.0052(11)
O1 0.0227(13) 0.0186(12) 0.0208(12) 0.0016(10) 0.0015(10) 0.0028(10)
F7 0.0295(14) 0.0478(17) 0.0536(18) 0.0045(14) -0.0074(13) 0.0103(13)
O7 0.0330(16) 0.0197(14) 0.0369(16) 0.0068(12) 0.0069(13) -0.0018(12)
N1 0.0172(14) 0.0171(14) 0.0180(14) 0.0003(11) 0.0017(11) -0.0007(11)
N3 0.0130(13) 0.0203(15) 0.0198(14) -0.0011(12) 0.0016(11) -0.0009(11)
O8 0.0263(15) 0.0320(16) 0.0361(16) -0.0121(13) 0.0009(12) 0.0071(13)
F8 0.0521(19) 0.062(2) 0.0402(16) -0.0168(15) -0.0102(14) 0.0161(16)
C11 0.0154(16) 0.0180(17) 0.0228(17) 0.0012(13) 0.0035(13) -0.0001(13)
C13 0.0150(16) 0.0181(16) 0.0197(16) 0.0005(13) 0.0002(13) 0.0000(13)
O2 0.0425(19) 0.0278(16) 0.0454(19) -0.0141(14) -0.0242(15) 0.0102(14)
C40 0.0181(17) 0.0189(17) 0.0221(17) -0.0033(14) 0.0035(13) -0.0014(14)
C12 0.0179(16) 0.0172(16) 0.0193(16) 0.0015(13) 0.0034(13) 0.0001(13)
O6 0.041(2) 0.054(2) 0.0365(18) -0.0073(16) 0.0084(15) 0.0151(17)
C53 0.0217(19) 0.030(2) 0.029(2) 0.0112(17) 0.0020(16) -0.0020(16)
N5 0.0234(16) 0.0327(19) 0.0246(16) 0.0032(14) 0.0035(13) 0.0033(14)
N4 0.0225(16) 0.0197(16) 0.0303(17) 0.0039(13) -0.0006(13) -0.0071(13)
C46 0.0152(16) 0.0205(17) 0.0167(15) -0.0023(13) -0.0028(13) 0.0016(13)
C52 0.0164(16) 0.0216(18) 0.0215(17) 0.0001(14) 0.0039(13) -0.0002(14)
C23 0.0183(17) 0.0160(16) 0.0223(17) -0.0007(13) 0.0016(13) 0.0005(13)
C54 0.027(2) 0.035(2) 0.035(2) 0.0198(18) 0.0017(17) 0.0029(18)
O5 0.0312(18) 0.046(2) 0.081(3) 0.024(2) -0.0008(18) -0.0123(16)
C59 0.025(2) 0.035(2) 0.033(2) 0.0016(18) -0.0032(17) 0.0004(17)
C45 0.0179(17) 0.0162(16) 0.0287(19) -0.0012(14) -0.0024(14) -0.0022(14)
C15 0.0239(19) 0.0214(18) 0.0280(19) -0.0030(15) -0.0042(15) 0.0001(15)
C14 0.0207(18) 0.0173(17) 0.0263(18) -0.0008(14) -0.0018(14) 0.0051(14)
C41 0.0159(16) 0.0183(17) 0.0212(16) -0.0030(13) 0.0018(13) 0.0016(13)
C60 0.035(2) 0.0185(18) 0.0240(18) -0.0026(15) 0.0002(16) -0.0026(16)
C55 0.022(2) 0.048(3) 0.036(2) 0.017(2) -0.0015(17) 0.0029(19)
C44 0.029(2) 0.025(2) 0.0260(19) 0.0027(16) -0.0071(16) -0.0024(16)
C34 0.051(3) 0.029(2) 0.034(2) -0.0141(19) -0.011(2) 0.009(2)
C5 0.034(2) 0.029(2) 0.0228(19) 0.0076(16) -0.0014(16) -0.0032(18)
C1 0.037(2) 0.031(2) 0.027(2) 0.0097(17) 0.0133(17) 0.0024(19)
C3 0.062(3) 0.0164(18) 0.0210(19) 0.0055(15) 0.0089(19) 0.0009(19)
C30 0.045(3) 0.022(2) 0.030(2) -0.0112(16) 0.0116(19) -0.0092(19)
C4 0.034(2) 0.031(2) 0.031(2) 0.0136(18) 0.0011(18) 0.0053(18)
C31 0.036(2) 0.043(3) 0.044(3) -0.031(2) -0.024(2) 0.019(2)
C32 0.096(5) 0.023(2) 0.022(2) -0.0062(17) 0.018(2) -0.005(3)
C9 0.039(3) 0.057(4) 0.074(4) 0.033(3) 0.006(3) 0.020(3)
C33 0.035(2) 0.041(3) 0.043(3) -0.025(2) 0.005(2) 0.000(2)
C2 0.043(3) 0.042(3) 0.032(2) 0.022(2) -0.012(2) -0.023(2)
C10 0.084(4) 0.056(3) 0.024(2) 0.001(2) -0.008(3) -0.024(3)
C8 0.153(7) 0.022(2) 0.033(3) 0.003(2) 0.015(4) 0.016(3)
C6 0.066(4) 0.060(4) 0.059(4) 0.024(3) 0.043(3) 0.026(3)
C18 0.060(4) 0.034(3) 0.067(4) -0.022(3) -0.032(3) 0.020(3)
C7 0.074(5) 0.103(6) 0.068(4) 0.049(4) -0.031(4) -0.068(4)
C36 0.070(5) 0.125(7) 0.140(8) -0.100(6) -0.076(5) 0.063(5)
C39 0.124(7) 0.047(4) 0.063(4) -0.016(3) -0.035(4) 0.045(4)
C35 0.129(7) 0.051(4) 0.074(4) -0.033(3) 0.059(5) -0.057(4)
C38 0.032(3) 0.120(7) 0.124(7) -0.088(6) 0.025(4) -0.014(4)
C37 0.287(14) 0.042(4) 0.028(3) 0.001(3) 0.045(5) -0.018(6)
F10 0.0392(15) 0.0314(14) 0.0366(14) 0.0026(11) 0.0035(12) -0.0134(11)
F12 0.0537(18) 0.0230(12) 0.0402(15) -0.0130(11) 0.0098(13) -0.0001(12)
F11 0.0549(18) 0.0362(15) 0.0297(13) 0.0006(11) -0.0125(12) -0.0062(13)
O4 0.051(2) 0.0289(16) 0.0363(17) 0.0119(14) -0.0245(15) -0.0111(15)
F9 0.0442(17) 0.0544(19) 0.0481(17) 0.0234(15) -0.0009(14) -0.0159(15)
N2 0.0287(17) 0.0201(16) 0.0274(17) -0.0027(13) -0.0002(14) 0.0073(14)
C24 0.0242(19) 0.0218(18) 0.0251(18) -0.0073(15) 0.0023(15) -0.0002(15)
C26 0.0232(19) 0.025(2) 0.029(2) -0.0030(16) -0.0022(15) -0.0026(16)
C17 0.0214(18) 0.0199(18) 0.0276(19) 0.0005(15) -0.0017(15) 0.0052(14)
C42 0.0253(19) 0.0182(18) 0.030(2) -0.0036(15) -0.0050(16) -0.0043(15)
C43 0.032(2) 0.025(2) 0.029(2) -0.0011(16) -0.0136(17) -0.0045(17)
C16 0.0245(19) 0.025(2) 0.032(2) 0.0017(16) -0.0085(16) 0.0032(16)
C28 0.0210(19) 0.036(2) 0.031(2) -0.0176(18) 0.0027(16) -0.0004(17)
C48 0.0247(19) 0.026(2) 0.029(2) 0.0073(16) 0.0038(16) -0.0084(16)
C25 0.030(2) 0.025(2) 0.028(2) -0.0106(16) -0.0001(16) -0.0018(16)
F6 0.051(2) 0.129(4) 0.053(2) 0.008(2) -0.0229(18) 0.006(2)
C19 0.031(2) 0.0215(19) 0.0272(19) -0.0051(15) 0.0032(16) 0.0093(16)
F5 0.056(2) 0.111(4) 0.102(3) 0.059(3) 0.008(2) 0.040(2)
C57 0.020(2) 0.044(3) 0.045(3) 0.027(2) -0.0036(18) -0.0045(19)
C27 0.0161(18) 0.038(2) 0.043(2) -0.015(2) 0.0005(17) 0.0012(17)
F4 0.0219(16) 0.166(5) 0.121(4) 0.094(4) -0.020(2) -0.017(2)
C51 0.038(3) 0.055(3) 0.054(3) 0.033(3) 0.006(2) 0.009(2)
C21 0.047(3) 0.039(3) 0.049(3) -0.021(2) 0.007(2) -0.003(2)
C58 0.026(2) 0.099(5) 0.048(3) 0.042(3) -0.001(2) 0.005(3)
C56 0.0160(19) 0.061(3) 0.048(3) 0.029(3) -0.0039(18) -0.008(2)
C47 0.063(4) 0.037(3) 0.050(3) 0.018(2) -0.022(3) -0.019(3)
C22 0.073(4) 0.044(3) 0.063(4) -0.025(3) -0.025(3) 0.039(3)
C50 0.101(5) 0.050(4) 0.050(3) 0.013(3) 0.048(4) 0.004(3)
C20 0.104(5) 0.046(3) 0.048(3) -0.013(3) 0.047(4) -0.013(3)
S3 0.0230(4) 0.0172(4) 0.0235(4) 0.0014(3) 0.0022(3) -0.0029(3)
F2 0.0226(14) 0.080(2) 0.088(3) -0.049(2) -0.0132(15) 0.0096(15)
O9 0.0293(16) 0.0380(18) 0.0326(16) 0.0077(13) 0.0015(13) -0.0138(13)
F1 0.0303(15) 0.063(2) 0.101(3) -0.054(2) 0.0026(17) -0.0133(15)
N6 0.0235(17) 0.0323(19) 0.0265(17) -0.0053(14) 0.0037(13) -0.0068(14)
C29 0.033(2) 0.045(3) 0.041(3) -0.007(2) -0.008(2) -0.006(2)
F3 0.090(3) 0.149(5) 0.105(4) 0.071(4) -0.069(3) -0.063(3)
C49 0.076(4) 0.048(3) 0.080(4) 0.034(3) -0.036(4) -0.041(3)
S4 0.0215(5) 0.0353(6) 0.0371(6) -0.0126(5) 0.0052(4) -0.0047(4)
O10 0.0315(16) 0.0224(14) 0.0333(15) -0.0060(12) 0.0048(12) 0.0002(12)
F13 0.060(2) 0.0410(16) 0.0373(15) -0.0006(13) -0.0171(14) 0.0097(14)
F15 0.0402(16) 0.0382(16) 0.0549(19) -0.0069(13) 0.0024(14) 0.0146(13)
F14 0.0558(19) 0.0279(14) 0.0573(19) 0.0188(13) 0.0074(15) -0.0004(13)
F16 0.0491(19) 0.058(2) 0.056(2) -0.0334(17) 0.0006(15) 0.0082(16)
F17 0.068(2) 0.072(2) 0.0433(18) 0.0219(17) -0.0147(16) -0.0227(19)
O11 0.044(2) 0.073(3) 0.045(2) 0.010(2) 0.0059(17) -0.028(2)
C61 0.036(2) 0.024(2) 0.032(2) 0.0001(17) -0.0020(18) 0.0043(18)
C62 0.032(2) 0.033(2) 0.036(2) -0.0028(19) -0.0047(19) -0.0046(19)
O12 0.032(2) 0.062(3) 0.107(4) -0.044(3) 0.002(2) 0.0106(19)
F18 0.0357(16) 0.0568(19) 0.0532(19) -0.0107(15) -0.0099(14) -0.0148(14)

loop_
_atom_type_symbol
_atom_type_description
_atom_type_scat_dispersion_real
_atom_type_scat_dispersion_imag
_atom_type_scat_source
C C 0.0033 0.0016 'International Tables Vol C Tables 4.2.6.8 and 6.1.1.4'
H H 0.0000 0.0000 'International Tables Vol C Tables 4.2.6.8 and 6.1.1.4'
N N 0.0061 0.0033 'International Tables Vol C Tables 4.2.6.8 and 6.1.1.4'
O O 0.0106 0.0060 'International Tables Vol C Tables 4.2.6.8 and 6.1.1.4'
F F 0.0171 0.0103 'International Tables Vol C Tables 4.2.6.8 and 6.1.1.4'
S S 0.1246 0.1234 'International Tables Vol C Tables 4.2.6.8 and 6.1.1.4'
Ir Ir -1.4442 7.9887 'International Tables Vol C Tables 4.2.6.8 and 6.1.1.4'

loop_
_geom_angle_atom_site_label_1
_geom_angle_atom_site_label_2
_geom_angle_atom_site_label_3
_geom_angle
C13 Ir1 O1 78.26(12)
C13 Ir1 C3 109.52(16)
O1 Ir1 C3 160.78(14)
C13 Ir1 C1 121.53(16)
O1 Ir1 C1 95.29(14)
C3 Ir1 C1 65.57(17)
C13 Ir1 C2 97.56(16)
O1 Ir1 C2 123.11(18)
C3 Ir1 C2 40.0(2)
C1 Ir1 C2 39.22(19)
C13 Ir1 N1 82.66(13)
O1 Ir1 N1 82.11(11)
C3 Ir1 N1 115.82(16)
C1 Ir1 N1 154.81(15)
C2 Ir1 N1 154.44(18)
C13 Ir1 C4 146.13(16)
O1 Ir1 C4 135.52(15)
C3 Ir1 C4 38.22(18)
C1 Ir1 C4 62.87(17)
C2 Ir1 C4 64.30(18)
N1 Ir1 C4 101.76(14)
C13 Ir1 C5 159.27(16)
O1 Ir1 C5 102.88(14)
C3 Ir1 C5 63.49(16)
C1 Ir1 C5 37.91(17)
C2 Ir1 C5 64.16(16)
N1 Ir1 C5 118.07(14)
C4 Ir1 C5 36.16(17)
C46 Ir2 C33 105.17(17)
C46 Ir2 O3 78.32(12)
C33 Ir2 O3 103.51(17)
C46 Ir2 C30 121.24(17)
C33 Ir2 C30 64.16(18)
O3 Ir2 C30 158.25(14)
C46 Ir2 C34 97.16(16)
C33 Ir2 C34 37.7(2)
O3 Ir2 C34 139.00(17)
C30 Ir2 C34 37.67(19)
C46 Ir2 N3 82.47(13)
C33 Ir2 N3 170.76(15)
O3 Ir2 N3 82.93(11)
C30 Ir2 N3 107.57(15)
C34 Ir2 N3 137.41(18)
C46 Ir2 C32 141.3(2)
C33 Ir2 C32 38.9(2)
O3 Ir2 C32 94.95(15)
C30 Ir2 C32 64.02(18)
C34 Ir2 C32 63.30(19)
N3 Ir2 C32 135.02(19)
C46 Ir2 C31 159.12(17)
C33 Ir2 C31 64.69(18)
O3 Ir2 C31 120.98(17)
C30 Ir2 C31 38.38(19)
C34 Ir2 C31 63.36(17)
N3 Ir2 C31 106.37(15)
C32 Ir2 C31 38.3(2)
O5 S1 O6 117.7(3)
O5 S1 N5 114.8(2)
O6 S1 N5 114.4(2)
O5 S1 C59 104.8(2)
O6 S1 C59 105.2(2)
N5 S1 C59 96.5(2)
O8 S2 O7 117.84(19)
O8 S2 N5 110.02(19)
O7 S2 N5 114.99(19)
O8 S2 C60 101.98(19)
O7 S2 C60 104.70(19)
N5 S2 C60 105.47(19)
C40 O3 Ir2 114.9(2)
C11 O1 Ir1 114.7(2)
C23 N1 Ir1 117.5(2)
C52 N3 Ir2 117.4(2)
O1 C11 N2 121.0(3)
O1 C11 C12 117.9(3)
N2 C11 C12 121.1(3)
C14 C13 C12 117.6(3)
C14 C13 Ir1 127.1(3)
C12 C13 Ir1 115.2(3)
C15 O2 C18 117.7(3)
O3 C40 N4 120.8(4)
O3 C40 C41 117.7(3)
N4 C40 C41 121.5(3)
C17 C12 C13 121.3(3)
C17 C12 C11 125.1(3)
C13 C12 C11 113.6(3)
C54 C53 C52 120.1(4)
S2 N5 S1 124.2(2)
C40 N4 C48 127.3(3)
C45 C46 C41 117.8(3)
C45 C46 Ir2 127.2(3)
C41 C46 Ir2 114.9(3)
C57 C52 C53 119.7(4)
C57 C52 N3 120.3(3)
C53 C52 N3 120.0(3)
C24 C23 C28 120.3(4)
C24 C23 N1 119.3(3)
C28 C23 N1 120.3(3)
C53 C54 C55 119.5(4)
F8 C59 F9 108.2(4)
F8 C59 F7 108.1(4)
F9 C59 F7 108.1(4)
F8 C59 S1 111.9(3)
F9 C59 S1 111.7(3)
F7 C59 S1 108.8(3)
C44 C45 C46 120.5(3)
O2 C15 C14 124.6(4)
O2 C15 C16 114.5(3)
C14 C15 C16 120.9(4)
C15 C14 C13 120.8(3)
C42 C41 C46 121.4(3)
C42 C41 C40 124.9(3)
C46 C41 C40 113.7(3)
F10 C60 F12 108.9(3)
F10 C60 F11 108.4(4)
F12 C60 F11 108.1(3)
F10 C60 S2 110.9(3)
F12 C60 S2 111.5(3)
F11 C60 S2 109.1(3)
C56 C55 C54 121.2(4)
C56 C55 C58 119.8(4)
C54 C55 C58 119.0(4)
O4 C44 C45 124.8(4)
O4 C44 C43 114.2(3)
C45 C44 C43 121.0(4)
C33 C34 C30 109.7(4)
C33 C34 C39 125.4(6)
C30 C34 C39 124.9(6)
C33 C34 Ir2 69.5(3)
C30 C34 Ir2 70.9(3)
C39 C34 Ir2 127.9(3)
C4 C5 C1 108.3(4)
C4 C5 C10 126.2(5)
C1 C5 C10 125.4(5)
C4 C5 Ir1 71.5(2)
C1 C5 Ir1 67.3(2)
C10 C5 Ir1 128.9(3)
C5 C1 C2 108.8(4)
C5 C1 C6 124.3(5)
C2 C1 C6 126.8(5)
C5 C1 Ir1 74.8(2)
C2 C1 Ir1 70.4(2)
C6 C1 Ir1 123.4(3)
C4 C3 C2 106.9(4)
C4 C3 C8 125.5(5)
C2 C3 C8 126.4(5)
C4 C3 Ir1 74.3(2)
C2 C3 Ir1 70.1(2)
C8 C3 Ir1 130.4(3)
C34 C30 C31 109.0(4)
C34 C30 C35 125.9(6)
C31 C30 C35 124.4(6)
C34 C30 Ir2 71.4(3)
C31 C30 Ir2 73.9(2)
C35 C30 Ir2 128.4(3)
C5 C4 C3 109.7(4)
C5 C4 C9 126.5(5)
C3 C4 C9 123.9(5)
C5 C4 Ir1 72.3(2)
C3 C4 Ir1 67.5(2)
C9 C4 Ir1 127.5(3)
C30 C31 C32 105.4(4)
C30 C31 C36 127.0(7)
C32 C31 C36 127.6(7)
C30 C31 Ir2 67.7(2)
C32 C31 Ir2 69.4(2)
C36 C31 Ir2 130.1(4)
C33 C32 C31 107.4(4)
C33 C32 C37 126.8(7)
C31 C32 C37 125.8(7)
C33 C32 Ir2 67.6(3)
C31 C32 Ir2 72.3(2)
C37 C32 Ir2 125.0(4)
C34 C33 C32 108.2(4)
C34 C33 C38 126.7(6)
C32 C33 C38 124.9(6)
C34 C33 Ir2 72.7(3)
C32 C33 Ir2 73.5(3)
C38 C33 Ir2 123.5(3)
C1 C2 C3 106.1(4)
C1 C2 C7 127.1(6)
C3 C2 C7 126.8(6)
C1 C2 Ir1 70.4(2)
C3 C2 Ir1 69.9(2)
C7 C2 Ir1 124.3(3)
C44 O4 C47 117.7(3)
C11 N2 C19 127.7(3)
C23 C24 C25 119.7(4)
C27 C26 C25 120.8(4)
C27 C26 C29 119.8(4)
C25 C26 C29 119.3(4)
C16 C17 C12 120.0(4)
C43 C42 C41 119.7(4)
C42 C43 C44 119.6(4)
C17 C16 C15 119.2(4)
C27 C28 C23 120.0(4)
N4 C48 C50 109.5(4)
N4 C48 C51 111.2(3)
C50 C48 C51 110.8(5)
N4 C48 C49 105.1(4)
C50 C48 C49 110.9(5)
C51 C48 C49 109.2(5)
C26 C25 C24 119.5(4)
N2 C19 C20 109.3(4)
N2 C19 C21 110.9(3)
C20 C19 C21 111.0(5)
N2 C19 C22 104.8(4)
C20 C19 C22 113.0(5)
C21 C19 C22 107.8(5)
C52 C57 C56 120.2(4)
C26 C27 C28 119.5(4)
F4 C58 F6 114.4(6)
F4 C58 F5 101.9(6)
F6 C58 F5 101.3(5)
F4 C58 C55 114.5(4)
F6 C58 C55 112.7(5)
F5 C58 C55 110.5(6)
C55 C56 C57 119.3(4)
O10 S3 O9 117.9(2)
O10 S3 N6 115.35(19)
O9 S3 N6 109.56(19)
O10 S3 C61 104.7(2)
O9 S3 C61 102.6(2)
N6 S3 C61 104.9(2)
S3 N6 S4 124.8(2)
F1 C29 F3 104.5(5)
F1 C29 F2 105.0(4)
F3 C29 F2 108.8(5)
F1 C29 C26 112.9(4)
F3 C29 C26 111.8(4)
F2 C29 C26 113.2(4)
O12 S4 O11 117.5(3)
O12 S4 N6 115.1(2)
O11 S4 N6 114.4(2)
O12 S4 C62 105.0(3)
O11 S4 C62 105.0(2)
N6 S4 C62 96.2(2)
F14 C61 F15 108.8(4)
F14 C61 F13 108.5(4)
F15 C61 F13 108.2(4)
F14 C61 S3 111.2(3)
F15 C61 S3 110.8(3)
F13 C61 S3 109.3(3)
F16 C62 F17 108.0(5)
F16 C62 F18 108.1(4)
F17 C62 F18 108.5(4)
F16 C62 S4 111.6(3)
F17 C62 S4 111.8(3)
F18 C62 S4 108.8(4)

loop_
_geom_bond_atom_site_label_1
_geom_bond_atom_site_label_2
_geom_bond_distance
Ir1 C13 2.038(3)
Ir1 O1 2.137(3)
Ir1 C3 2.139(4)
Ir1 C1 2.142(4)
Ir1 C2 2.142(4)
Ir1 N1 2.157(3)
Ir1 C4 2.230(4)
Ir1 C5 2.240(4)
Ir2 C46 2.042(3)
Ir2 C33 2.121(5)
Ir2 O3 2.123(3)
Ir2 C30 2.156(4)
Ir2 C34 2.162(5)
Ir2 N3 2.167(3)
Ir2 C32 2.200(4)
Ir2 C31 2.239(4)
S1 O5 1.426(4)
S1 O6 1.426(4)
S1 N5 1.583(4)
S1 C59 1.830(5)
S2 O8 1.430(3)
S2 O7 1.434(3)
S2 N5 1.559(3)
S2 C60 1.833(4)
O3 C40 1.279(4)
O1 C11 1.272(4)
F7 C59 1.327(5)
N1 C23 1.444(5)
N3 C52 1.436(5)
F8 C59 1.321(5)
C11 N2 1.323(5)
C11 C12 1.470(5)
C13 C14 1.399(5)
C13 C12 1.407(5)
O2 C15 1.365(5)
O2 C18 1.423(6)
C40 N4 1.327(5)
C40 C41 1.467(5)
C12 C17 1.407(5)
C53 C54 1.372(6)
C53 C52 1.396(5)
N4 C48 1.489(5)
C46 C45 1.403(5)
C46 C41 1.406(5)
C52 C57 1.384(6)
C23 C24 1.380(5)
C23 C28 1.385(5)
C54 C55 1.386(6)
C59 F9 1.325(5)
C45 C44 1.386(5)
C15 C14 1.386(5)
C15 C16 1.404(6)
C41 C42 1.401(5)
C60 F10 1.316(5)
C60 F12 1.324(5)
C60 F11 1.335(5)
C55 C56 1.373(6)
C55 C58 1.502(6)
C44 O4 1.364(5)
C44 C43 1.399(6)
C34 C33 1.385(8)
C34 C30 1.394(7)
C34 C39 1.525(7)
C5 C4 1.387(7)
C5 C1 1.426(6)
C5 C10 1.519(6)
C1 C2 1.438(7)
C1 C6 1.501(7)
C3 C4 1.433(7)
C3 C2 1.464(7)
C3 C8 1.508(7)
C30 C31 1.447(7)
C30 C35 1.511(7)
C4 C9 1.508(7)
C31 C32 1.457(8)
C31 C36 1.496(7)
C32 C33 1.439(8)
C32 C37 1.486(7)
C33 C38 1.514(7)
C2 C7 1.493(7)
O4 C47 1.421(6)
N2 C19 1.492(5)
C24 C25 1.393(6)
C26 C27 1.380(6)
C26 C25 1.383(6)
C26 C29 1.497(6)
C17 C16 1.374(6)
C42 C43 1.380(6)
C28 C27 1.385(6)
C48 C50 1.508(7)
C48 C51 1.515(6)
C48 C49 1.516(6)
F6 C58 1.321(7)
C19 C20 1.506(7)
C19 C21 1.514(7)
C19 C22 1.518(6)
F5 C58 1.378(9)
C57 C56 1.388(6)
F4 C58 1.291(7)
S3 O10 1.429(3)
S3 O9 1.433(3)
S3 N6 1.556(3)
S3 C61 1.834(4)
F2 C29 1.332(6)
F1 C29 1.307(6)
N6 S4 1.590(4)
C29 F3 1.310(7)
S4 O12 1.423(4)
S4 O11 1.427(4)
S4 C62 1.823(5)
F13 C61 1.333(5)
F15 C61 1.320(5)
F14 C61 1.320(6)
F16 C62 1.319(6)
F17 C62 1.319(6)
C62 F18 1.331(5)
